data_7125522
loop_
_publ_author_name
'Kayal, A.'
'Kuncheria, J.'
'Lee, S. C.'

_publ_section_title
;
 Bis[hydrotris(pyrazol-1-yl)borato]titanium(II): a stable Tp2M complex of
 singular reactivity.
;
_journal_issue 23
_journal_name_full 'Chemical communications (Cambridge, England)'
_journal_page_first 2482
_journal_page_last 2483
_journal_paper_doi 10.1039/b108115b
_journal_year 2001
_chemical_formula_sum 'C18 H20 B2 N12 S2 Ti'
_chemical_formula_weight 538.10
_space_group_IT_number 61
_space_group_name_Hall '-P 2ac 2ab'
_space_group_name_H-M_alt 'P b c a'
_symmetry_cell_setting orthorhombic
_symmetry_space_group_name_H-M 'P b c a'
_atom_sites_solution_hydrogens geom
_atom_sites_solution_primary direct
_atom_sites_solution_secondary difmap
_audit_creation_method SHELXL
_cell_angle_alpha 90.00
_cell_angle_beta 90.00
_cell_angle_gamma 90.00
_cell_formula_units_Z 16
_cell_length_a 17.0677(4)
_cell_length_b 17.2213(3)
_cell_length_c 32.9623(8)
_cell_measurement_reflns_used 26577
_cell_measurement_temperature 200(2)
_cell_measurement_theta_max 23.01
_cell_measurement_theta_min 1.24
_cell_volume 9688.5(4)
_computing_cell_refinement DENZO-SMN
_computing_data_collection 'NONIUS COLLECT'
_computing_data_reduction DENZO-SMN
_computing_molecular_graphics 'SIEMENS SHELXTL'
_computing_publication_material 'SIEMENS SHELXTL'
_computing_structure_refinement 'SIEMENS SHELXTL'
_computing_structure_solution 'SIEMENS SHELXTL'
_diffrn_ambient_temperature 200(2)
_diffrn_measurement_device 'Nonius KappaCCD'
_diffrn_measurement_method '\w scans'
_diffrn_radiation_monochromator graphite
_diffrn_radiation_source 'fine-focus sealed tube'
_diffrn_radiation_type 'Mo K\a'
_diffrn_radiation_wavelength 0.71073
_diffrn_reflns_av_R_equivalents 0.0460
_diffrn_reflns_av_sigmaI/netI 0.0433
_diffrn_reflns_limit_h_max 18
_diffrn_reflns_limit_h_min 0
_diffrn_reflns_limit_k_max 18
_diffrn_reflns_limit_k_min 0
_diffrn_reflns_limit_l_max 36
_diffrn_reflns_limit_l_min 0
_diffrn_reflns_number 26577
_diffrn_reflns_theta_max 23.01
_diffrn_reflns_theta_min 1.24
_diffrn_standards_decay_% 0
_exptl_absorpt_coefficient_mu 0.560
_exptl_absorpt_correction_type none
_exptl_crystal_colour 'dark green'
_exptl_crystal_density_diffrn 1.476
_exptl_crystal_density_meas ?
_exptl_crystal_density_method none
_exptl_crystal_description block
_exptl_crystal_F_000 4416
_exptl_crystal_size_max 0.25
_exptl_crystal_size_mid 0.20
_exptl_crystal_size_min 0.10
_refine_diff_density_max 0.451
_refine_diff_density_min -0.340
_refine_diff_density_rms 0.066
_refine_ls_extinction_method none
_refine_ls_goodness_of_fit_all 1.067
_refine_ls_goodness_of_fit_obs 1.096
_refine_ls_hydrogen_treatment mixed
_refine_ls_matrix_type full
_refine_ls_number_parameters 643
_refine_ls_number_reflns 6675
_refine_ls_number_restraints 0
_refine_ls_restrained_S_all 1.067
_refine_ls_restrained_S_obs 1.096
_refine_ls_R_factor_all 0.0668
_refine_ls_R_factor_obs 0.0440
_refine_ls_shift/esd_max 0.001
_refine_ls_shift/esd_mean 0.000
_refine_ls_structure_factor_coef Fsqd
_refine_ls_weighting_details 'w=1/[\s^2^(Fo^2^)+(0.0638P)^2^+8.8425P] where P=(Fo^2^+2Fc^2^)/3'
_refine_ls_weighting_scheme calc
_refine_ls_wR_factor_all 0.1237
_refine_ls_wR_factor_obs 0.1085
_reflns_number_observed 5023
_reflns_number_total 6675
_reflns_observed_criterion I>2\s(I)
_cod_data_source_file b108115b.txt
_cod_data_source_block (k2-Tp)(k3-Tp)Ti(k2-S2)
_cod_depositor_comments
;
The following automatic conversions were performed:

data item '_exptl_crystal_density_meas' value 'not measured' was
changed to '?' -- the value is perceived as not measured.

data item '_refine_ls_weighting_scheme' value 'calc
w=1/[\s^2^(Fo^2^)+(0.0638P)^2^+8.8425P] where P=(Fo^2^+2Fc^2^)/3' was
changed to 'calc'. A new data item '_refine_ls_weighting_details' was
created with the value set to
'w=1/[\s^2^(Fo^2^)+(0.0638P)^2^+8.8425P] where P=(Fo^2^+2Fc^2^)/3'.

Automatic conversion script
Id: cif_fix_values 6909 2019-04-08 15:41:33Z antanas 
;
_cod_database_code 7125522

loop_
_symmetry_equiv_pos_as_xyz
'x, y, z'
'-x+1/2, -y, z+1/2'
'-x, y+1/2, -z+1/2'
'x+1/2, -y+1/2, -z'
'-x, -y, -z'
'x-1/2, y, -z-1/2'
'x, -y-1/2, z-1/2'
'-x-1/2, y-1/2, z'

loop_
_atom_site_aniso_label
_atom_site_aniso_U_11
_atom_site_aniso_U_22
_atom_site_aniso_U_33
_atom_site_aniso_U_23
_atom_site_aniso_U_13
_atom_site_aniso_U_12
Ti1 0.0315(4) 0.0217(4) 0.0285(4) -0.0011(3) -0.0003(3) -0.0006(3)
Ti2 0.0284(4) 0.0289(4) 0.0273(4) 0.0008(3) 0.0006(3) 0.0010(3)
S1 0.0411(6) 0.0370(6) 0.0396(6) -0.0017(4) -0.0066(5) 0.0039(5)
S2 0.0553(7) 0.0321(6) 0.0322(5) 0.0015(4) 0.0011(5) 0.0044(5)
S3 0.0450(6) 0.0374(6) 0.0409(6) 0.0063(5) 0.0016(5) 0.0074(5)
S4 0.0428(6) 0.0479(7) 0.0331(5) 0.0013(5) -0.0032(5) 0.0037(5)
B1 0.035(3) 0.033(3) 0.052(3) -0.002(2) 0.001(2) 0.004(2)
B2 0.032(2) 0.028(2) 0.036(2) -0.001(2) 0.003(2) 0.001(2)
B3 0.033(3) 0.037(3) 0.048(3) 0.002(2) 0.005(2) 0.007(2)
B4 0.036(3) 0.031(3) 0.032(2) -0.001(2) -0.003(2) 0.000(2)
N1 0.035(2) 0.024(2) 0.036(2) -0.0003(13) 0.0002(15) -0.0002(14)
N2 0.042(2) 0.018(2) 0.052(2) -0.0050(15) 0.000(2) 0.0030(15)
N3 0.032(2) 0.035(2) 0.035(2) 0.0037(14) 0.0007(15) 0.0021(15)
N4 0.034(2) 0.031(2) 0.043(2) 0.0043(15) -0.004(2) 0.000(2)
N5 0.039(2) 0.025(2) 0.036(2) -0.0023(14) 0.006(2) -0.001(2)
N6 0.035(2) 0.028(2) 0.041(2) -0.0050(14) 0.004(2) 0.0034(15)
N7 0.032(2) 0.023(2) 0.036(2) -0.0007(14) 0.0011(15) -0.0017(14)
N8 0.030(2) 0.028(2) 0.038(2) -0.0020(14) 0.0057(15) -0.0020(14)
N9 0.031(2) 0.031(2) 0.038(2) -0.0022(14) 0.0019(15) 0.0004(14)
N10 0.038(2) 0.044(2) 0.035(2) -0.0052(15) 0.001(2) -0.003(2)
N11 0.031(2) 0.024(2) 0.032(2) -0.0034(13) 0.0038(14) -0.0026(14)
N12 0.033(2) 0.022(2) 0.033(2) -0.0030(13) 0.0055(14) -0.0015(13)
N13 0.033(2) 0.034(2) 0.032(2) -0.0001(14) 0.0035(15) 0.001(2)
N14 0.032(2) 0.037(2) 0.039(2) -0.0025(15) 0.003(2) 0.003(2)
N15 0.034(2) 0.034(2) 0.035(2) 0.0016(14) -0.0017(15) 0.0025(15)
N16 0.032(2) 0.032(2) 0.047(2) 0.003(2) -0.003(2) 0.0046(15)
N17 0.035(2) 0.030(2) 0.034(2) -0.0029(14) 0.0006(15) -0.0014(14)
N18 0.036(2) 0.032(2) 0.036(2) -0.0020(15) 0.005(2) 0.0026(15)
N19 0.035(2) 0.029(2) 0.036(2) -0.0029(14) 0.001(2) -0.0009(14)
N20 0.036(2) 0.031(2) 0.033(2) -0.0019(14) 0.001(2) 0.0009(14)
N21 0.040(2) 0.034(2) 0.039(2) -0.0031(15) 0.002(2) 0.004(2)
N22 0.067(3) 0.046(2) 0.034(2) 0.000(2) 0.006(2) 0.008(2)
N23 0.030(2) 0.028(2) 0.030(2) 0.0009(14) -0.0008(14) 0.0013(14)
N24 0.031(2) 0.031(2) 0.031(2) -0.0005(14) 0.0018(15) 0.0045(14)
C1 0.044(2) 0.032(2) 0.045(2) -0.003(2) -0.011(2) -0.004(2)
C2 0.060(3) 0.030(3) 0.078(3) -0.014(2) -0.021(3) -0.006(2)
C3 0.059(3) 0.027(3) 0.083(3) -0.015(2) -0.013(3) 0.007(2)
C4 0.038(2) 0.058(3) 0.035(2) 0.005(2) 0.000(2) 0.001(2)
C5 0.054(3) 0.081(3) 0.038(3) 0.019(2) -0.004(2) 0.011(3)
C6 0.042(3) 0.053(3) 0.059(3) 0.020(2) -0.004(2) 0.009(2)
C7 0.043(2) 0.036(2) 0.047(2) 0.001(2) 0.008(2) -0.002(2)
C8 0.052(3) 0.049(3) 0.059(3) 0.003(2) 0.022(2) -0.007(2)
C9 0.043(3) 0.057(3) 0.045(3) -0.010(2) 0.013(2) 0.007(2)
C10 0.039(2) 0.026(2) 0.042(2) -0.002(2) 0.001(2) -0.005(2)
C11 0.057(3) 0.032(3) 0.041(2) 0.001(2) 0.010(2) -0.012(2)
C12 0.049(3) 0.037(3) 0.038(2) -0.003(2) 0.012(2) -0.006(2)
C13 0.032(2) 0.030(2) 0.053(3) 0.002(2) 0.006(2) 0.001(2)
C14 0.038(2) 0.036(2) 0.058(3) -0.006(2) 0.014(2) -0.003(2)
C15 0.049(3) 0.043(3) 0.041(2) -0.011(2) 0.012(2) -0.015(2)
C16 0.032(2) 0.030(2) 0.036(2) 0.001(2) 0.003(2) -0.002(2)
C17 0.040(2) 0.030(2) 0.043(2) -0.004(2) 0.003(2) -0.009(2)
C18 0.048(3) 0.025(2) 0.041(2) -0.007(2) 0.010(2) -0.005(2)
C19 0.043(2) 0.034(2) 0.040(2) 0.000(2) 0.007(2) -0.006(2)
C20 0.046(3) 0.049(3) 0.045(2) 0.010(2) 0.007(2) -0.010(2)
C21 0.029(2) 0.062(3) 0.049(3) 0.004(2) 0.011(2) -0.002(2)
C22 0.045(2) 0.046(3) 0.031(2) 0.006(2) -0.005(2) 0.000(2)
C23 0.053(3) 0.058(3) 0.042(3) 0.017(2) -0.015(2) 0.001(2)
C24 0.041(3) 0.042(3) 0.060(3) 0.011(2) -0.013(2) 0.008(2)
C25 0.041(2) 0.042(2) 0.036(2) 0.000(2) 0.000(2) -0.006(2)
C26 0.062(3) 0.039(3) 0.046(3) -0.014(2) 0.000(2) -0.011(2)
C27 0.054(3) 0.037(3) 0.045(2) -0.006(2) 0.009(2) 0.002(2)
C28 0.036(2) 0.039(2) 0.048(2) -0.001(2) 0.003(2) -0.005(2)
C29 0.049(3) 0.047(3) 0.042(2) -0.011(2) -0.007(2) -0.012(2)
C30 0.054(3) 0.040(2) 0.037(2) -0.013(2) 0.000(2) -0.007(2)
C31 0.037(2) 0.041(3) 0.059(3) -0.010(2) 0.005(2) 0.004(2)
C32 0.056(3) 0.056(3) 0.057(3) -0.024(2) 0.017(2) 0.005(2)
C33 0.071(3) 0.059(3) 0.038(2) -0.007(2) 0.009(2) -0.005(3)
C34 0.034(2) 0.028(2) 0.035(2) 0.000(2) -0.001(2) 0.003(2)
C35 0.043(2) 0.032(2) 0.042(2) 0.002(2) 0.007(2) -0.007(2)
C36 0.037(2) 0.045(3) 0.038(2) 0.002(2) 0.009(2) -0.003(2)

loop_
_atom_site_label
_atom_site_type_symbol
_atom_site_fract_x
_atom_site_fract_y
_atom_site_fract_z
_atom_site_U_iso_or_equiv
_atom_site_thermal_displace_type
_atom_site_occupancy
_atom_site_calc_flag
_atom_site_refinement_flags
Ti1 Ti 0.24649(4) -0.14053(4) 0.60453(2) 0.0273(2) Uani 1 d .
Ti2 Ti 0.58828(4) 0.03988(4) 0.64921(2) 0.0282(2) Uani 1 d .
S1 S 0.36163(6) -0.19014(6) 0.63090(3) 0.0392(3) Uani 1 d .
S2 S 0.26637(6) -0.20586(6) 0.66579(3) 0.0398(3) Uani 1 d .
S3 S 0.52499(6) 0.14935(6) 0.62700(3) 0.0411(3) Uani 1 d .
S4 S 0.50782(6) 0.05496(6) 0.59216(3) 0.0413(3) Uani 1 d .
B1 B 0.1160(3) 0.0027(3) 0.61563(15) 0.0400(11) Uani 1 d .
H101 H 0.0719(23) 0.0523(21) 0.6193(11) 0.048 Uiso 1 d .
B2 B 0.3562(3) -0.2500(2) 0.53254(13) 0.0321(10) Uani 1 d .
H201 H 0.3912(20) -0.2681(19) 0.5597(11) 0.039 Uiso 1 d .
B3 B 0.7428(3) -0.0751(3) 0.63336(14) 0.0392(11) Uani 1 d .
H301 H 0.7915(24) -0.1096(22) 0.6276(11) 0.047 Uiso 1 d .
B4 B 0.4818(3) 0.1309(2) 0.72858(13) 0.0330(10) Uani 1 d .
H401 H 0.4503(21) 0.1650(19) 0.7030(11) 0.040 Uiso 1 d .
N1 N 0.2582(2) -0.0258(2) 0.62906(9) 0.0315(7) Uani 1 d .
N2 N 0.1965(2) 0.0248(2) 0.63215(10) 0.0375(8) Uani 1 d .
N3 N 0.1720(2) -0.0774(2) 0.55951(9) 0.0340(7) Uani 1 d .
N4 N 0.1241(2) -0.0175(2) 0.57078(9) 0.0362(8) Uani 1 d .
N5 N 0.1270(2) -0.1385(2) 0.63363(9) 0.0334(7) Uani 1 d .
N6 N 0.0870(2) -0.0705(2) 0.63758(9) 0.0347(8) Uani 1 d .
N7 N 0.3290(2) -0.1103(2) 0.55572(9) 0.0301(7) Uani 1 d .
N8 N 0.3596(2) -0.1602(2) 0.52798(9) 0.0320(7) Uani 1 d .
N9 N 0.3879(2) -0.2862(2) 0.49387(9) 0.0331(7) Uani 1 d .
N10 N 0.3518(2) -0.2818(2) 0.45699(9) 0.0392(8) Uani 1 d .
N11 N 0.2212(2) -0.2385(2) 0.56685(8) 0.0293(7) Uani 1 d .
N12 N 0.2691(2) -0.2743(2) 0.53906(8) 0.0292(7) Uani 1 d .
N13 N 0.6983(2) 0.0625(2) 0.61933(9) 0.0329(7) Uani 1 d .
N14 N 0.7563(2) 0.0080(2) 0.61810(9) 0.0359(8) Uani 1 d .
N15 N 0.6646(2) -0.0269(2) 0.69176(9) 0.0343(7) Uani 1 d .
N16 N 0.7247(2) -0.0720(2) 0.67872(9) 0.0368(8) Uani 1 d .
N17 N 0.5978(2) -0.0763(2) 0.61821(9) 0.0332(7) Uani 1 d .
N18 N 0.6704(2) -0.1079(2) 0.61191(9) 0.0347(7) Uani 1 d .
N19 N 0.6199(2) 0.1242(2) 0.69686(9) 0.0333(7) Uani 1 d .
N20 N 0.5719(2) 0.1474(2) 0.72761(9) 0.0332(7) Uani 1 d .
N21 N 0.4510(2) 0.1564(2) 0.76968(9) 0.0374(8) Uani 1 d .
N22 N 0.4746(2) 0.1226(2) 0.80529(10) 0.0488(9) Uani 1 d .
N23 N 0.5032(2) 0.0010(2) 0.69197(9) 0.0292(7) Uani 1 d .
N24 N 0.4686(2) 0.0422(2) 0.72276(9) 0.0312(7) Uani 1 d .
C1 C 0.3200(2) 0.0105(2) 0.64580(11) 0.0401(10) Uani 1 d .
H1 H 0.3713(2) -0.0107(2) 0.64785(11) 0.048 Uiso 1 calc R
C2 C 0.2982(3) 0.0826(2) 0.65951(14) 0.0563(13) Uani 1 d .
H2 H 0.3304(3) 0.1199(2) 0.67259(14) 0.068 Uiso 1 calc R
C3 C 0.2205(3) 0.0894(2) 0.65041(14) 0.0561(13) Uani 1 d .
H3 H 0.1886(3) 0.1333(2) 0.65619(14) 0.067 Uiso 1 calc R
C4 C 0.1683(2) -0.0808(2) 0.51914(12) 0.0439(10) Uani 1 d .
H4 H 0.1957(2) -0.1173(2) 0.50279(12) 0.053 Uiso 1 calc R
C5 C 0.1187(3) -0.0233(3) 0.50446(13) 0.0578(13) Uani 1 d .
H5 H 0.1061(3) -0.0129(3) 0.47692(13) 0.069 Uiso 1 calc R
C6 C 0.0921(2) 0.0149(3) 0.53767(14) 0.0511(12) Uani 1 d .
H6 H 0.0568(2) 0.0575(3) 0.53753(14) 0.061 Uiso 1 calc R
C7 C 0.0876(2) -0.1902(2) 0.65593(12) 0.0421(10) Uani 1 d .
H7 H 0.1019(2) -0.2433(2) 0.65885(12) 0.051 Uiso 1 calc R
C8 C 0.0234(3) -0.1561(3) 0.67418(14) 0.0531(12) Uani 1 d .
H8 H -0.0143(3) -0.1803(3) 0.69127(14) 0.064 Uiso 1 calc R
C9 C 0.0257(2) -0.0802(3) 0.66232(12) 0.0483(11) Uani 1 d .
H9 H -0.0102(2) -0.0409(3) 0.67029(12) 0.058 Uiso 1 calc R
C10 C 0.3479(2) -0.0387(2) 0.54315(11) 0.0360(9) Uani 1 d .
H10 H 0.3337(2) 0.0078(2) 0.55680(11) 0.043 Uiso 1 calc R
C11 C 0.3905(2) -0.0416(2) 0.50784(12) 0.0434(11) Uani 1 d .
H11 H 0.4114(2) 0.0007(2) 0.49287(12) 0.052 Uiso 1 calc R
C12 C 0.3963(2) -0.1195(2) 0.49895(12) 0.0417(10) Uani 1 d .
H12 H 0.4221(2) -0.1410(2) 0.47601(12) 0.050 Uiso 1 calc R
C13 C 0.4608(2) -0.3171(2) 0.48939(13) 0.0387(10) Uani 1 d .
H13 H 0.4975(2) -0.3254(2) 0.51058(13) 0.046 Uiso 1 calc R
C14 C 0.4722(2) -0.3342(2) 0.44940(13) 0.0438(10) Uani 1 d .
H14 H 0.5173(2) -0.3565(2) 0.43712(13) 0.053 Uiso 1 calc R
C15 C 0.4027(2) -0.3114(2) 0.43070(13) 0.0443(11) Uani 1 d .
H15 H 0.3929(2) -0.3165(2) 0.40245(13) 0.053 Uiso 1 calc R
C16 C 0.1517(2) -0.2755(2) 0.56498(11) 0.0326(9) Uani 1 d .
H16 H 0.1072(2) -0.2629(2) 0.58099(11) 0.039 Uiso 1 calc R
C17 C 0.1545(2) -0.3343(2) 0.53643(11) 0.0379(10) Uani 1 d .
H17 H 0.1136(2) -0.3689(2) 0.52903(11) 0.046 Uiso 1 calc R
C18 C 0.2294(2) -0.3316(2) 0.52111(11) 0.0378(10) Uani 1 d .
H18 H 0.2497(2) -0.3653(2) 0.50087(11) 0.045 Uiso 1 calc R
C19 C 0.7267(2) 0.1263(2) 0.60142(11) 0.0390(10) Uani 1 d .
H19 H 0.6988(2) 0.1736(2) 0.59813(11) 0.047 Uiso 1 calc R
C20 C 0.8028(3) 0.1131(2) 0.58836(12) 0.0466(11) Uani 1 d .
H20 H 0.8363(3) 0.1482(2) 0.57449(12) 0.056 Uiso 1 calc R
C21 C 0.8190(2) 0.0387(3) 0.59980(12) 0.0468(11) Uani 1 d .
H21 H 0.8673(2) 0.0127(3) 0.59543(12) 0.056 Uiso 1 calc R
C22 C 0.6627(2) -0.0347(2) 0.73228(11) 0.0408(10) Uani 1 d .
H22 H 0.6262(2) -0.0098(2) 0.74968(11) 0.049 Uiso 1 calc R
C23 C 0.7215(3) -0.0839(2) 0.74502(13) 0.0512(11) Uani 1 d .
H23 H 0.7332(3) -0.0990(2) 0.77207(13) 0.061 Uiso 1 calc R
C24 C 0.7591(2) -0.1062(2) 0.71066(13) 0.0475(11) Uani 1 d .
H24 H 0.8026(2) -0.1405(2) 0.70944(13) 0.057 Uiso 1 calc R
C25 C 0.5489(2) -0.1170(2) 0.59475(11) 0.0396(10) Uani 1 d .
H25 H 0.4940(2) -0.1083(2) 0.59305(11) 0.047 Uiso 1 calc R
C26 C 0.5888(3) -0.1736(2) 0.57326(13) 0.0489(11) Uani 1 d .
H26 H 0.5677(3) -0.2099(2) 0.55450(13) 0.059 Uiso 1 calc R
C27 C 0.6655(3) -0.1660(2) 0.58494(12) 0.0454(11) Uani 1 d .
H27 H 0.7080(3) -0.1966(2) 0.57551(12) 0.054 Uiso 1 calc R
C28 C 0.6904(2) 0.1535(2) 0.70469(12) 0.0410(10) Uani 1 d .
H28 H 0.7353(2) 0.1463(2) 0.68804(12) 0.049 Uiso 1 calc R
C29 C 0.6896(3) 0.1956(2) 0.74018(12) 0.0458(11) Uani 1 d .
H29 H 0.7322(3) 0.2224(2) 0.75243(12) 0.055 Uiso 1 calc R
C30 C 0.6138(2) 0.1904(2) 0.75405(12) 0.0437(10) Uani 1 d .
H30 H 0.5942(2) 0.2133(2) 0.77822(12) 0.052 Uiso 1 calc R
C31 C 0.4099(2) 0.2219(2) 0.77777(14) 0.0458(11) Uani 1 d .
H31 H 0.3874(2) 0.2555(2) 0.75809(14) 0.055 Uiso 1 calc R
C32 C 0.4059(3) 0.2316(3) 0.81833(14) 0.0563(13) Uani 1 d .
H32 H 0.3811(3) 0.2725(3) 0.83279(14) 0.068 Uiso 1 calc R
C33 C 0.4464(3) 0.1681(3) 0.83435(13) 0.0559(12) Uani 1 d .
H33 H 0.4530(3) 0.1587(3) 0.86254(13) 0.067 Uiso 1 calc R
C34 C 0.4792(2) -0.0726(2) 0.69649(11) 0.0325(9) Uani 1 d .
H34 H 0.4954(2) -0.1145(2) 0.67973(11) 0.039 Uiso 1 calc R
C35 C 0.4283(2) -0.0794(2) 0.72846(11) 0.0387(10) Uani 1 d .
H35 H 0.4025(2) -0.1251(2) 0.73762(11) 0.046 Uiso 1 calc R
C36 C 0.4229(2) -0.0058(2) 0.74436(12) 0.0403(10) Uani 1 d .
H36 H 0.3917(2) 0.0087(2) 0.76700(12) 0.048 Uiso 1 calc R

loop_
_atom_type_symbol
_atom_type_description
_atom_type_scat_dispersion_real
_atom_type_scat_dispersion_imag
_atom_type_scat_source
C C 0.0033 0.0016 'International Tables Vol C Tables 4.2.6.8 and 6.1.1.4'
H H 0.0000 0.0000 'International Tables Vol C Tables 4.2.6.8 and 6.1.1.4'
B B 0.0013 0.0007 'International Tables Vol C Tables 4.2.6.8 and 6.1.1.4'
N N 0.0061 0.0033 'International Tables Vol C Tables 4.2.6.8 and 6.1.1.4'
S S 0.1246 0.1234 'International Tables Vol C Tables 4.2.6.8 and 6.1.1.4'
Ti Ti 0.2776 0.4457 'International Tables Vol C Tables 4.2.6.8 and 6.1.1.4'

loop_
_geom_angle_atom_site_label_1
_geom_angle_atom_site_label_2
_geom_angle_atom_site_label_3
_geom_angle
N11 Ti1 N1 164.71(11)
N11 Ti1 N7 83.76(11)
N1 Ti1 N7 89.86(11)
N11 Ti1 N3 83.32(11)
N1 Ti1 N3 81.66(11)
N7 Ti1 N3 76.30(11)
N11 Ti1 N5 94.40(11)
N1 Ti1 N5 84.83(11)
N7 Ti1 N5 152.43(11)
N3 Ti1 N5 76.16(11)
N11 Ti1 S1 95.64(8)
N1 Ti1 S1 96.85(9)
N7 Ti1 S1 79.55(8)
N3 Ti1 S1 155.81(9)
N5 Ti1 S1 127.92(8)
N11 Ti1 S2 98.71(8)
N1 Ti1 S2 95.99(8)
N7 Ti1 S2 130.77(8)
N3 Ti1 S2 152.91(9)
N5 Ti1 S2 76.75(8)
S1 Ti1 S2 51.23(4)
N23 Ti2 N13 162.22(11)
N23 Ti2 N19 84.41(11)
N13 Ti2 N19 89.59(11)
N23 Ti2 N15 79.66(11)
N13 Ti2 N15 82.64(11)
N19 Ti2 N15 75.48(11)
N23 Ti2 N17 94.04(11)
N13 Ti2 N17 83.72(11)
N19 Ti2 N17 152.87(11)
N15 Ti2 N17 77.59(11)
N23 Ti2 S3 98.51(8)
N13 Ti2 S3 96.66(9)
N19 Ti2 S3 78.54(8)
N15 Ti2 S3 154.02(9)
N17 Ti2 S3 128.28(8)
N23 Ti2 S4 99.56(8)
N13 Ti2 S4 97.12(9)
N19 Ti2 S4 129.93(8)
N15 Ti2 S4 154.55(9)
N17 Ti2 S4 77.10(8)
S3 Ti2 S4 51.42(4)
S2 S1 Ti1 65.00(4)
S1 S2 Ti1 63.77(4)
S4 S3 Ti2 65.57(4)
S3 S4 Ti2 63.00(4)
N4 B1 N2 108.7(3)
N4 B1 N6 107.3(3)
N2 B1 N6 109.1(3)
N9 B2 N8 108.3(3)
N9 B2 N12 110.2(3)
N8 B2 N12 108.4(3)
N16 B3 N18 107.6(3)
N16 B3 N14 108.6(3)
N18 B3 N14 108.3(3)
N21 B4 N24 110.1(3)
N21 B4 N20 107.9(3)
N24 B4 N20 108.5(3)
C1 N1 N2 106.1(3)
C1 N1 Ti1 131.0(3)
N2 N1 Ti1 122.8(2)
C3 N2 N1 109.2(3)
C3 N2 B1 130.2(3)
N1 N2 B1 120.5(3)
C4 N3 N4 106.0(3)
C4 N3 Ti1 131.9(3)
N4 N3 Ti1 121.8(2)
C6 N4 N3 109.6(3)
C6 N4 B1 131.0(4)
N3 N4 B1 119.3(3)
C7 N5 N6 105.6(3)
C7 N5 Ti1 132.8(3)
N6 N5 Ti1 120.5(2)
C9 N6 N5 110.1(3)
C9 N6 B1 129.9(3)
N5 N6 B1 120.0(3)
C10 N7 N8 106.4(3)
C10 N7 Ti1 126.7(2)
N8 N7 Ti1 126.0(2)
C12 N8 N7 109.2(3)
C12 N8 B2 127.3(3)
N7 N8 B2 123.4(3)
C13 N9 N10 109.7(3)
C13 N9 B2 125.3(3)
N10 N9 B2 124.3(3)
C15 N10 N9 105.3(3)
C16 N11 N12 106.3(3)
C16 N11 Ti1 125.2(2)
N12 N11 Ti1 128.4(2)
C18 N12 N11 109.0(3)
C18 N12 B2 128.4(3)
N11 N12 B2 122.6(3)
C19 N13 N14 106.9(3)
C19 N13 Ti2 131.7(3)
N14 N13 Ti2 121.4(2)
C21 N14 N13 108.7(3)
C21 N14 B3 129.7(3)
N13 N14 B3 121.5(3)
C22 N15 N16 106.0(3)
C22 N15 Ti2 131.5(3)
N16 N15 Ti2 122.5(2)
C24 N16 N15 109.5(3)
C24 N16 B3 131.7(3)
N15 N16 B3 118.9(3)
C25 N17 N18 105.6(3)
C25 N17 Ti2 133.1(3)
N18 N17 Ti2 119.2(2)
C27 N18 N17 109.9(3)
C27 N18 B3 129.1(3)
N17 N18 B3 120.9(3)
C28 N19 N20 106.8(3)
C28 N19 Ti2 127.5(3)
N20 N19 Ti2 125.1(2)
C30 N20 N19 108.8(3)
C30 N20 B4 127.4(3)
N19 N20 B4 123.6(3)
C31 N21 N22 109.7(3)
C31 N21 B4 126.5(3)
N22 N21 B4 122.7(3)
C33 N22 N21 105.1(3)
C34 N23 N24 106.0(3)
C34 N23 Ti2 125.3(2)
N24 N23 Ti2 128.3(2)
C36 N24 N23 108.9(3)
C36 N24 B4 128.6(3)
N23 N24 B4 122.5(3)
N1 C1 C2 110.0(4)
C3 C2 C1 105.6(4)
N2 C3 C2 109.0(4)
N3 C4 C5 110.1(4)
C6 C5 C4 105.6(4)
N4 C6 C5 108.6(4)
N5 C7 C8 110.8(4)
C9 C8 C7 105.0(4)
N6 C9 C8 108.5(4)
N7 C10 C11 110.8(3)
C10 C11 C12 104.7(3)
N8 C12 C11 108.9(3)
N9 C13 C14 108.7(4)
C13 C14 C15 104.2(4)
N10 C15 C14 112.1(4)
N11 C16 C17 110.3(3)
C18 C17 C16 104.9(3)
N12 C18 C17 109.5(3)
N13 C19 C20 110.0(4)
C21 C20 C19 104.9(4)
N14 C21 C20 109.6(4)
N15 C22 C23 110.3(4)
C24 C23 C22 105.3(4)
N16 C24 C23 109.0(4)
N17 C25 C26 110.9(4)
C27 C26 C25 105.0(4)
N18 C27 C26 108.5(4)
N19 C28 C29 110.8(4)
C30 C29 C28 104.9(4)
N20 C30 C29 108.6(3)
C32 C31 N21 108.9(4)
C31 C32 C33 104.6(4)
N22 C33 C32 111.6(4)
N23 C34 C35 111.1(3)
C34 C35 C36 104.8(3)
N24 C36 C35 109.1(3)

loop_
_geom_bond_atom_site_label_1
_geom_bond_atom_site_label_2
_geom_bond_distance
Ti1 N11 2.139(3)
Ti1 N1 2.145(3)
Ti1 N7 2.200(3)
Ti1 N3 2.236(3)
Ti1 N5 2.254(3)
Ti1 S1 2.3125(12)
Ti1 S2 2.3365(12)
Ti2 N23 2.131(3)
Ti2 N13 2.157(3)
Ti2 N19 2.207(3)
Ti2 N15 2.233(3)
Ti2 N17 2.253(3)
Ti2 S3 2.2929(11)
Ti2 S4 2.3430(12)
S1 S2 2.0099(14)
S3 S4 2.0118(15)
B1 N4 1.525(6)
B1 N2 1.527(6)
B1 N6 1.536(6)
B2 N9 1.518(5)
B2 N8 1.555(5)
B2 N12 1.560(5)
B3 N16 1.527(6)
B3 N18 1.532(6)
B3 N14 1.534(6)
B4 N21 1.518(5)
B4 N24 1.556(5)
B4 N20 1.564(5)
N1 C1 1.344(5)
N1 N2 1.370(4)
N2 C3 1.330(5)
N3 C4 1.333(5)
N3 N4 1.368(4)
N4 C6 1.342(5)
N5 C7 1.336(5)
N5 N6 1.361(4)
N6 C9 1.337(5)
N7 C10 1.340(4)
N7 N8 1.360(4)
N8 C12 1.342(5)
N9 C13 1.360(5)
N9 N10 1.365(4)
N10 C15 1.329(5)
N11 C16 1.348(4)
N11 N12 1.374(4)
N12 C18 1.335(5)
N13 C19 1.337(5)
N13 N14 1.365(4)
N14 C21 1.337(5)
N15 C22 1.343(5)
N15 N16 1.357(4)
N16 C24 1.341(5)
N17 C25 1.337(5)
N17 N18 1.369(4)
N18 C27 1.340(5)
N19 C28 1.330(5)
N19 N20 1.363(4)
N20 C30 1.349(5)
N21 C31 1.356(5)
N21 N22 1.371(4)
N22 C33 1.328(5)
N23 C34 1.341(4)
N23 N24 1.372(4)
N24 C36 1.342(5)
C1 C2 1.373(5)
C2 C3 1.365(6)
C4 C5 1.391(6)
C5 C6 1.355(6)
C7 C8 1.382(6)
C8 C9 1.365(6)
C10 C11 1.374(5)
C11 C12 1.377(5)
C13 C14 1.365(5)
C14 C15 1.393(6)
C16 C17 1.383(5)
C17 C18 1.374(5)
C19 C20 1.387(6)
C20 C21 1.364(6)
C22 C23 1.378(6)
C23 C24 1.357(6)
C25 C26 1.385(6)
C26 C27 1.370(6)
C28 C29 1.376(5)
C29 C30 1.376(6)
C31 C32 1.349(6)
C32 C33 1.397(6)
C34 C35 1.371(5)
C35 C36 1.376(5)

loop_
_geom_torsion_atom_site_label_1
_geom_torsion_atom_site_label_2
_geom_torsion_atom_site_label_3
_geom_torsion_atom_site_label_4
_geom_torsion
N11 Ti1 S1 S2 -96.65(9)
N1 Ti1 S1 S2 92.19(9)
N7 Ti1 S1 S2 -179.22(9)
N3 Ti1 S1 S2 177.1(2)
N5 Ti1 S1 S2 3.42(10)
S2 Ti1 S1 S2 0.0
Ti1 S1 S2 Ti1 0.0
N11 Ti1 S2 S1 90.26(9)
N1 Ti1 S2 S1 -93.99(9)
N7 Ti1 S2 S1 1.02(11)
N3 Ti1 S2 S1 -177.4(2)
N5 Ti1 S2 S1 -177.23(9)
S1 Ti1 S2 S1 0.0
N23 Ti2 S3 S4 -95.48(9)
N13 Ti2 S3 S4 93.82(9)
N19 Ti2 S3 S4 -177.96(9)
N15 Ti2 S3 S4 -179.3(2)
N17 Ti2 S3 S4 6.57(11)
S4 Ti2 S3 S4 0.0
Ti2 S3 S4 Ti2 0.0
N23 Ti2 S4 S3 93.30(9)
N13 Ti2 S4 S3 -92.86(9)
N19 Ti2 S4 S3 2.61(12)
N15 Ti2 S4 S3 179.3(2)
N17 Ti2 S4 S3 -174.71(9)
S3 Ti2 S4 S3 0.0
N11 Ti1 N1 C1 -130.8(4)
N7 Ti1 N1 C1 -65.7(3)
N3 Ti1 N1 C1 -141.9(3)
N5 Ti1 N1 C1 141.4(3)
S1 Ti1 N1 C1 13.7(3)
S2 Ti1 N1 C1 65.3(3)
N11 Ti1 N1 N2 53.1(6)
N7 Ti1 N1 N2 118.2(3)
N3 Ti1 N1 N2 42.0(3)
N5 Ti1 N1 N2 -34.7(3)
S1 Ti1 N1 N2 -162.4(3)
S2 Ti1 N1 N2 -110.8(3)
C1 N1 N2 C3 -0.3(4)
Ti1 N1 N2 C3 176.6(3)
C1 N1 N2 B1 179.4(3)
Ti1 N1 N2 B1 -3.6(5)
N4 B1 N2 C3 123.1(4)
N6 B1 N2 C3 -120.2(4)
N4 B1 N2 N1 -56.5(4)
N6 B1 N2 N1 60.2(4)
N11 Ti1 N3 C4 -42.4(4)
N1 Ti1 N3 C4 134.7(4)
N7 Ti1 N3 C4 42.8(3)
N5 Ti1 N3 C4 -138.6(4)
S1 Ti1 N3 C4 46.6(5)
S2 Ti1 N3 C4 -138.4(3)
N11 Ti1 N3 N4 145.1(3)
N1 Ti1 N3 N4 -37.8(3)
N7 Ti1 N3 N4 -129.7(3)
N5 Ti1 N3 N4 48.9(3)
S1 Ti1 N3 N4 -126.0(2)
S2 Ti1 N3 N4 49.1(4)
C4 N3 N4 C6 -0.2(4)
Ti1 N3 N4 C6 174.0(3)
C4 N3 N4 B1 -179.2(3)
Ti1 N3 N4 B1 -5.0(4)
N2 B1 N4 C6 -118.6(4)
N6 B1 N4 C6 123.6(4)
N2 B1 N4 N3 60.1(4)
N6 B1 N4 N3 -57.7(4)
N11 Ti1 N5 C7 60.6(3)
N1 Ti1 N5 C7 -134.8(3)
N7 Ti1 N5 C7 145.5(3)
N3 Ti1 N5 C7 142.6(4)
S1 Ti1 N5 C7 -40.1(4)
S2 Ti1 N5 C7 -37.4(3)
N11 Ti1 N5 N6 -133.7(3)
N1 Ti1 N5 N6 31.0(2)
N7 Ti1 N5 N6 -48.8(4)
N3 Ti1 N5 N6 -51.7(2)
S1 Ti1 N5 N6 125.6(2)
S2 Ti1 N5 N6 128.4(3)
C7 N5 N6 C9 1.2(4)
Ti1 N5 N6 C9 -168.0(3)
C7 N5 N6 B1 -179.9(3)
Ti1 N5 N6 B1 10.9(4)
N4 B1 N6 C9 -127.2(4)
N2 B1 N6 C9 115.2(4)
N4 B1 N6 N5 54.2(4)
N2 B1 N6 N5 -63.4(4)
N11 Ti1 N7 C10 145.9(3)
N1 Ti1 N7 C10 -20.2(3)
N3 Ti1 N7 C10 61.3(3)
N5 Ti1 N7 C10 58.3(4)
S1 Ti1 N7 C10 -117.2(3)
S2 Ti1 N7 C10 -118.0(3)
N11 Ti1 N7 N8 -21.5(3)
N1 Ti1 N7 N8 172.4(3)
N3 Ti1 N7 N8 -106.2(3)
N5 Ti1 N7 N8 -109.1(3)
S1 Ti1 N7 N8 75.4(3)
S2 Ti1 N7 N8 74.6(3)
C10 N7 N8 C12 -0.1(4)
Ti1 N7 N8 C12 169.4(2)
C10 N7 N8 B2 175.6(3)
Ti1 N7 N8 B2 -14.9(4)
N9 B2 N8 C12 -11.2(5)
N12 B2 N8 C12 -130.8(4)
N9 B2 N8 N7 173.8(3)
N12 B2 N8 N7 54.3(4)
N8 B2 N9 C13 102.2(4)
N12 B2 N9 C13 -139.4(3)
N8 B2 N9 N10 -67.4(4)
N12 B2 N9 N10 51.0(4)
C13 N9 N10 C15 1.1(4)
B2 N9 N10 C15 172.0(3)
N1 Ti1 N11 C16 -84.3(5)
N7 Ti1 N11 C16 -150.2(3)
N3 Ti1 N11 C16 -73.3(3)
N5 Ti1 N11 C16 2.2(3)
S1 Ti1 N11 C16 131.0(3)
S2 Ti1 N11 C16 79.5(3)
N1 Ti1 N11 N12 92.8(5)
N7 Ti1 N11 N12 27.0(3)
N3 Ti1 N11 N12 103.9(3)
N5 Ti1 N11 N12 179.3(3)
S1 Ti1 N11 N12 -51.8(3)
S2 Ti1 N11 N12 -103.4(3)
C16 N11 N12 C18 -0.3(4)
Ti1 N11 N12 C18 -177.8(2)
C16 N11 N12 B2 -178.4(3)
Ti1 N11 N12 B2 4.1(4)
N9 B2 N12 C18 15.5(5)
N8 B2 N12 C18 133.8(4)
N9 B2 N12 N11 -166.8(3)
N8 B2 N12 N11 -48.5(4)
N23 Ti2 N13 C19 -135.5(4)
N19 Ti2 N13 C19 -65.5(3)
N15 Ti2 N13 C19 -140.9(3)
N17 Ti2 N13 C19 140.9(3)
S3 Ti2 N13 C19 12.9(3)
S4 Ti2 N13 C19 64.8(3)
N23 Ti2 N13 N14 40.6(5)
N19 Ti2 N13 N14 110.6(3)
N15 Ti2 N13 N14 35.2(3)
N17 Ti2 N13 N14 -43.1(3)
S3 Ti2 N13 N14 -171.0(2)
S4 Ti2 N13 N14 -119.2(2)
C19 N13 N14 C21 0.3(4)
Ti2 N13 N14 C21 -176.7(2)
C19 N13 N14 B3 -175.7(3)
Ti2 N13 N14 B3 7.4(4)
N16 B3 N14 C21 121.9(4)
N18 B3 N14 C21 -121.6(4)
N16 B3 N14 N13 -63.1(4)
N18 B3 N14 N13 53.5(4)
N23 Ti2 N15 C22 -37.4(3)
N13 Ti2 N15 C22 141.0(3)
N19 Ti2 N15 C22 49.5(3)
N17 Ti2 N15 C22 -133.9(4)
S3 Ti2 N15 C22 50.9(4)
S4 Ti2 N15 C22 -127.9(3)
N23 Ti2 N15 N16 140.7(3)
N13 Ti2 N15 N16 -41.0(3)
N19 Ti2 N15 N16 -132.5(3)
N17 Ti2 N15 N16 44.2(3)
S3 Ti2 N15 N16 -131.1(2)
S4 Ti2 N15 N16 50.1(4)
C22 N15 N16 C24 -0.3(4)
Ti2 N15 N16 C24 -178.8(3)
C22 N15 N16 B3 -179.4(3)
Ti2 N15 N16 B3 2.1(4)
N18 B3 N16 C24 119.7(4)
N14 B3 N16 C24 -123.3(4)
N18 B3 N16 N15 -61.4(4)
N14 B3 N16 N15 55.6(4)
N23 Ti2 N17 C25 69.4(3)
N13 Ti2 N17 C25 -128.3(3)
N19 Ti2 N17 C25 155.1(3)
N15 Ti2 N17 C25 147.9(3)
S3 Ti2 N17 C25 -34.7(4)
S4 Ti2 N17 C25 -29.5(3)
N23 Ti2 N17 N18 -129.8(2)
N13 Ti2 N17 N18 32.5(2)
N19 Ti2 N17 N18 -44.2(4)
N15 Ti2 N17 N18 -51.4(2)
S3 Ti2 N17 N18 126.0(2)
S4 Ti2 N17 N18 131.3(2)
C25 N17 N18 C27 0.6(4)
Ti2 N17 N18 C27 -164.9(2)
C25 N17 N18 B3 178.9(3)
Ti2 N17 N18 B3 13.4(4)
N16 B3 N18 C27 -129.7(4)
N14 B3 N18 C27 113.1(4)
N16 B3 N18 N17 52.3(4)
N14 B3 N18 N17 -64.9(4)
N23 Ti2 N19 C28 147.6(3)
N13 Ti2 N19 C28 -15.6(3)
N15 Ti2 N19 C28 66.9(3)
N17 Ti2 N19 C28 59.7(4)
S3 Ti2 N19 C28 -112.5(3)
S4 Ti2 N19 C28 -114.6(3)
N23 Ti2 N19 N20 -22.3(3)
N13 Ti2 N19 N20 174.5(3)
N15 Ti2 N19 N20 -103.0(3)
N17 Ti2 N19 N20 -110.2(3)
S3 Ti2 N19 N20 77.6(2)
S4 Ti2 N19 N20 75.5(3)
C28 N19 N20 C30 -0.3(4)
Ti2 N19 N20 C30 171.4(2)
C28 N19 N20 B4 175.1(3)
Ti2 N19 N20 B4 -13.3(4)
N21 B4 N20 C30 -12.6(5)
N24 B4 N20 C30 -131.9(4)
N21 B4 N20 N19 172.9(3)
N24 B4 N20 N19 53.7(4)
N24 B4 N21 C31 -138.1(4)
N20 B4 N21 C31 103.6(4)
N24 B4 N21 N22 54.9(5)
N20 B4 N21 N22 -63.3(4)
C31 N21 N22 C33 0.6(5)
B4 N21 N22 C33 169.5(4)
N13 Ti2 N23 C34 -75.3(5)
N19 Ti2 N23 C34 -146.1(3)
N15 Ti2 N23 C34 -69.9(3)
N17 Ti2 N23 C34 6.7(3)
S3 Ti2 N23 C34 136.4(3)
S4 Ti2 N23 C34 84.2(3)
N13 Ti2 N23 N24 96.8(4)
N19 Ti2 N23 N24 26.0(3)
N15 Ti2 N23 N24 102.3(3)
N17 Ti2 N23 N24 178.9(3)
S3 Ti2 N23 N24 -51.5(3)
S4 Ti2 N23 N24 -103.6(3)
C34 N23 N24 C36 -2.0(4)
Ti2 N23 N24 C36 -175.4(2)
C34 N23 N24 B4 179.7(3)
Ti2 N23 N24 B4 6.3(4)
N21 B4 N24 C36 14.2(5)
N20 B4 N24 C36 132.0(4)
N21 B4 N24 N23 -167.8(3)
N20 B4 N24 N23 -49.9(4)
N2 N1 C1 C2 0.3(4)
Ti1 N1 C1 C2 -176.3(3)
N1 C1 C2 C3 -0.2(5)
N1 N2 C3 C2 0.2(5)
B1 N2 C3 C2 -179.5(4)
C1 C2 C3 N2 0.0(5)
N4 N3 C4 C5 0.4(5)
Ti1 N3 C4 C5 -173.0(3)
N3 C4 C5 C6 -0.3(5)
N3 N4 C6 C5 0.0(5)
B1 N4 C6 C5 178.8(4)
C4 C5 C6 N4 0.2(5)
N6 N5 C7 C8 -0.3(4)
Ti1 N5 C7 C8 167.0(3)
N5 C7 C8 C9 -0.7(5)
N5 N6 C9 C8 -1.7(5)
B1 N6 C9 C8 179.6(4)
C7 C8 C9 N6 1.4(5)
N8 N7 C10 C11 -0.3(4)
Ti1 N7 C10 C11 -169.7(3)
N7 C10 C11 C12 0.6(4)
N7 N8 C12 C11 0.6(4)
B2 N8 C12 C11 -175.0(4)
C10 C11 C12 N8 -0.7(5)
N10 N9 C13 C14 -0.9(4)
B2 N9 C13 C14 -171.7(3)
N9 C13 C14 C15 0.3(4)
N9 N10 C15 C14 -0.9(4)
C13 C14 C15 N10 0.4(5)
N12 N11 C16 C17 0.0(4)
Ti1 N11 C16 C17 177.6(2)
N11 C16 C17 C18 0.3(4)
N11 N12 C18 C17 0.5(4)
B2 N12 C18 C17 178.4(3)
C16 C17 C18 N12 -0.5(4)
N14 N13 C19 C20 0.3(4)
Ti2 N13 C19 C20 176.8(3)
N13 C19 C20 C21 -0.8(5)
N13 N14 C21 C20 -0.8(5)
B3 N14 C21 C20 174.8(4)
C19 C20 C21 N14 0.9(5)
N16 N15 C22 C23 0.3(4)
Ti2 N15 C22 C23 178.6(3)
N15 C22 C23 C24 -0.3(5)
N15 N16 C24 C23 0.1(5)
B3 N16 C24 C23 179.1(4)
C22 C23 C24 N16 0.1(5)
N18 N17 C25 C26 -0.6(4)
Ti2 N17 C25 C26 162.0(3)
N17 C25 C26 C27 0.3(5)
N17 N18 C27 C26 -0.4(4)
B3 N18 C27 C26 -178.6(4)
C25 C26 C27 N18 0.0(5)
N20 N19 C28 C29 0.1(4)
Ti2 N19 C28 C29 -171.3(3)
N19 C28 C29 C30 0.2(5)
N19 N20 C30 C29 0.4(4)
B4 N20 C30 C29 -174.8(3)
C28 C29 C30 N20 -0.3(5)
N22 N21 C31 C32 -0.1(5)
B4 N21 C31 C32 -168.4(4)
N21 C31 C32 C33 -0.4(5)
N21 N22 C33 C32 -0.9(5)
C31 C32 C33 N22 0.8(5)
N24 N23 C34 C35 2.0(4)
Ti2 N23 C34 C35 175.6(2)
N23 C34 C35 C36 -1.2(4)
N23 N24 C36 C35 1.3(4)
B4 N24 C36 C35 179.5(3)
C34 C35 C36 N24 -0.1(4)
